data_2234611
loop_
_publ_author_name
'Aazam, Elham S.'
'B\"uy\"ukg\"ung\"or, Orhan'

_publ_section_title
;
 2-Amino-3-[(<i>E</i>)-(2-hydroxy-3-methylbenzylidene)amino]but-2-enedinitrile
;
_journal_coeditor_code GO2051
_journal_issue 5
_journal_name_full 'Acta Crystallographica Section E'
_journal_page_first o1406
_journal_paper_doi 10.1107/S1600536812015243
_journal_volume 68
_journal_year 2012
_chemical_formula_iupac 'C12 H10 N4 O'
_chemical_formula_moiety 'C12 H10 N4 O'
_chemical_formula_sum 'C12 H10 N4 O'
_chemical_formula_weight 226.24
_chemical_name_systematic
;
2-Amino-3-[(<i>E</i>)-(2-hydroxy-3-methylbenzylidene)amino]but-2-enedinitrile
;
_space_group_IT_number 14
_symmetry_cell_setting monoclinic
_symmetry_space_group_name_Hall '-P 2ybc'
_symmetry_space_group_name_H-M 'P 1 21/c 1'
_atom_sites_solution_hydrogens geom
_atom_sites_solution_primary direct
_atom_sites_solution_secondary difmap
_audit_creation_method SHELXL-97
_cell_angle_alpha 90.00
_cell_angle_beta 101.600(7)
_cell_angle_gamma 90.00
_cell_formula_units_Z 4
_cell_length_a 6.9041(6)
_cell_length_b 11.8791(7)
_cell_length_c 14.0282(11)
_cell_measurement_reflns_used 16504
_cell_measurement_temperature 296
_cell_measurement_theta_max 28.02
_cell_measurement_theta_min 2.27
_cell_volume 1127.02(15)
_computing_cell_refinement 'X-AREA (Stoe & Cie, 2002)'
_computing_data_collection 'X-AREA (Stoe & Cie, 2002)'
_computing_data_reduction 'X-RED32 (Stoe & Cie, 2001)'
_computing_molecular_graphics 'ORTEP-3 for Windows (Farrugia, 1997)'
_computing_publication_material 'WinGX (Farrugia, 1999)'
_computing_structure_refinement 'SHELXL97 (Sheldrick, 2008)'
_computing_structure_solution 'SHELXS97 (Sheldrick, 2008)'
_diffrn_ambient_temperature 296
_diffrn_measured_fraction_theta_full 1.000
_diffrn_measured_fraction_theta_max 1.000
_diffrn_measurement_device_type 'Stoe IPDS 2'
_diffrn_measurement_method 'rotation method'
_diffrn_radiation_monochromator graphite
_diffrn_radiation_source 'fine-focus sealed tube'
_diffrn_radiation_type MoK\a
_diffrn_radiation_wavelength 0.71073
_diffrn_reflns_av_R_equivalents 0.0537
_diffrn_reflns_av_sigmaI/netI 0.0324
_diffrn_reflns_limit_h_max 8
_diffrn_reflns_limit_h_min -8
_diffrn_reflns_limit_k_max 14
_diffrn_reflns_limit_k_min -14
_diffrn_reflns_limit_l_max 17
_diffrn_reflns_limit_l_min -17
_diffrn_reflns_number 16504
_diffrn_reflns_theta_full 26.50
_diffrn_reflns_theta_max 26.50
_diffrn_reflns_theta_min 2.27
_exptl_absorpt_coefficient_mu 0.091
_exptl_absorpt_correction_T_max 0.9956
_exptl_absorpt_correction_T_min 0.9486
_exptl_absorpt_correction_type integration
_exptl_absorpt_process_details '(X-RED32; Stoe & Cie, 2002)'
_exptl_crystal_colour brown
_exptl_crystal_density_diffrn 1.333
_exptl_crystal_density_method 'not measured'
_exptl_crystal_description plate
_exptl_crystal_F_000 472
_exptl_crystal_size_max 0.76
_exptl_crystal_size_mid 0.48
_exptl_crystal_size_min 0.03
_refine_diff_density_max 0.148
_refine_diff_density_min -0.158
_refine_ls_extinction_coef 0.008(2)
_refine_ls_extinction_expression Fc^*^=kFc[1+0.001xFc^2^\l^3^/sin(2\q)]^-1/4^
_refine_ls_extinction_method 'SHELXL97 (Sheldrick, 2008)'
_refine_ls_goodness_of_fit_ref 1.137
_refine_ls_hydrogen_treatment mixed
_refine_ls_matrix_type full
_refine_ls_number_parameters 168
_refine_ls_number_reflns 2336
_refine_ls_number_restraints 0
_refine_ls_restrained_S_all 1.137
_refine_ls_R_factor_all 0.0929
_refine_ls_R_factor_gt 0.0586
_refine_ls_shift/su_max 0.000
_refine_ls_shift/su_mean 0.000
_refine_ls_structure_factor_coef Fsqd
_refine_ls_weighting_details 'calc w=1/[\s^2^(Fo^2^)+(0.0644P)^2^+0.0085P] where P=(Fo^2^+2Fc^2^)/3'
_refine_ls_weighting_scheme calc
_refine_ls_wR_factor_gt 0.1195
_refine_ls_wR_factor_ref 0.1324
_reflns_number_gt 1700
_reflns_number_total 2336
_reflns_threshold_expression I>2\s(I)
_cod_data_source_file go2051.cif
_cod_data_source_block I
_cod_original_sg_symbol_H-M 'P 21/c'
_cod_database_code 2234611
_cod_database_fobs_code 2234611

loop_
_symmetry_equiv_pos_as_xyz
'x, y, z'
'-x, y+1/2, -z+1/2'
'-x, -y, -z'
'x, -y-1/2, z-1/2'

loop_
_atom_site_type_symbol
_atom_site_label
_atom_site_fract_x
_atom_site_fract_y
_atom_site_fract_z
_atom_site_U_iso_or_equiv
_atom_site_adp_type
_atom_site_calc_flag
_atom_site_refinement_flags
_atom_site_occupancy
_atom_site_symmetry_multiplicity
C C1 0.2927(3) 0.39788(16) 0.57527(14) 0.0412(5) Uani d . 1 1
C C2 0.2741(3) 0.30861(18) 0.50843(15) 0.0451(5) Uani d . 1 1
C C3 0.2980(3) 0.19643(18) 0.53978(17) 0.0507(5) Uani d . 1 1
C C4 0.3421(3) 0.1774(2) 0.63866(19) 0.0579(6) Uani d . 1 1
H H4 0.3581 0.1036 0.6609 0.069 Uiso calc R 1 1
C C5 0.3637(3) 0.2639(2) 0.70634(17) 0.0597(6) Uani d . 1 1
H H5 0.3951 0.2480 0.7726 0.072 Uiso calc R 1 1
C C6 0.3382(3) 0.3731(2) 0.67447(16) 0.0518(5) Uani d . 1 1
H H6 0.3514 0.4313 0.7196 0.062 Uiso calc R 1 1
C C7 0.2734(4) 0.1024(2) 0.4671(2) 0.0730(7) Uani d . 1 1
H H7A 0.3735 0.1081 0.4287 0.088 Uiso calc R 1 1
H H7B 0.1452 0.1073 0.4254 0.088 Uiso calc R 1 1
H H7C 0.2860 0.0315 0.5006 0.088 Uiso calc R 1 1
C C8 0.2653(3) 0.51404(16) 0.54458(14) 0.0426(5) Uani d . 1 1
H H8 0.2785 0.5698 0.5920 0.051 Uiso calc R 1 1
C C9 0.2013(3) 0.65633(15) 0.42752(14) 0.0393(5) Uani d . 1 1
C C10 0.1644(3) 0.68409(16) 0.33180(14) 0.0405(5) Uani d . 1 1
C C11 0.2178(3) 0.74210(17) 0.50067(15) 0.0461(5) Uani d . 1 1
C C12 0.1464(3) 0.80158(18) 0.30383(15) 0.0482(5) Uani d . 1 1
N N1 0.2236(2) 0.54359(13) 0.45456(11) 0.0405(4) Uani d . 1 1
N N2 0.1385(3) 0.61018(17) 0.25795(15) 0.0563(5) Uani d . 1 1
H H2A 0.112(4) 0.538(3) 0.2695(19) 0.077(8) Uiso d . 1 1
H H2B 0.130(4) 0.637(2) 0.199(2) 0.076(8) Uiso d . 1 1
N N3 0.2305(3) 0.80465(17) 0.56309(15) 0.0664(6) Uani d . 1 1
N N4 0.1280(3) 0.89245(17) 0.27921(17) 0.0709(6) Uani d . 1 1
O O1 0.2304(3) 0.32719(15) 0.41171(12) 0.0668(5) Uani d . 1 1
H H1 0.217(4) 0.400(3) 0.405(2) 0.081(9) Uiso d . 1 1

loop_
_atom_site_aniso_label
_atom_site_aniso_U_11
_atom_site_aniso_U_22
_atom_site_aniso_U_33
_atom_site_aniso_U_12
_atom_site_aniso_U_13
_atom_site_aniso_U_23
C1 0.0386(10) 0.0447(11) 0.0419(11) 0.0035(8) 0.0116(8) 0.0071(9)
C2 0.0471(11) 0.0469(12) 0.0413(12) 0.0045(9) 0.0090(9) 0.0061(9)
C3 0.0485(12) 0.0429(12) 0.0594(14) 0.0028(9) 0.0076(10) 0.0095(10)
C4 0.0520(13) 0.0504(13) 0.0705(17) 0.0023(10) 0.0108(11) 0.0236(12)
C5 0.0649(14) 0.0679(16) 0.0466(13) 0.0040(11) 0.0120(11) 0.0215(12)
C6 0.0563(13) 0.0597(14) 0.0417(12) 0.0015(10) 0.0149(10) 0.0064(10)
C7 0.0825(17) 0.0444(13) 0.0863(19) 0.0090(12) 0.0027(14) -0.0023(13)
C8 0.0473(11) 0.0408(11) 0.0415(12) 0.0017(8) 0.0135(8) 0.0006(9)
C9 0.0416(10) 0.0355(10) 0.0421(11) -0.0004(8) 0.0113(8) 0.0004(8)
C10 0.0430(10) 0.0345(10) 0.0436(12) -0.0030(8) 0.0077(8) 0.0026(8)
C11 0.0566(13) 0.0382(11) 0.0446(12) 0.0035(9) 0.0127(10) 0.0029(10)
C12 0.0548(12) 0.0404(12) 0.0482(12) -0.0029(9) 0.0072(9) 0.0055(10)
N1 0.0450(9) 0.0367(8) 0.0411(10) 0.0015(7) 0.0114(7) 0.0039(7)
N2 0.0836(14) 0.0420(11) 0.0416(11) -0.0110(10) 0.0084(9) 0.0022(9)
N3 0.0917(15) 0.0538(12) 0.0540(12) 0.0047(10) 0.0151(11) -0.0096(10)
N4 0.0901(15) 0.0433(11) 0.0779(15) 0.0048(10) 0.0134(12) 0.0155(10)
O1 0.1120(14) 0.0444(9) 0.0415(10) 0.0164(9) 0.0098(9) 0.0023(7)

loop_
_atom_type_symbol
_atom_type_description
_atom_type_scat_dispersion_real
_atom_type_scat_dispersion_imag
_atom_type_scat_source
C C 0.0033 0.0016 'International Tables Vol C Tables 4.2.6.8 and 6.1.1.4'
H H 0.0000 0.0000 'International Tables Vol C Tables 4.2.6.8 and 6.1.1.4'
N N 0.0061 0.0033 'International Tables Vol C Tables 4.2.6.8 and 6.1.1.4'
O O 0.0106 0.0060 'International Tables Vol C Tables 4.2.6.8 and 6.1.1.4'

loop_
_geom_angle_atom_site_label_1
_geom_angle_atom_site_label_2
_geom_angle_atom_site_label_3
_geom_angle
C6 C1 C2 118.59(18)
C6 C1 C8 119.22(19)
C2 C1 C8 122.19(18)
O1 C2 C3 117.37(19)
O1 C2 C1 121.37(18)
C3 C2 C1 121.26(19)
C4 C3 C2 117.4(2)
C4 C3 C7 122.3(2)
C2 C3 C7 120.3(2)
C3 C4 C5 122.7(2)
C3 C4 H4 118.7
C5 C4 H4 118.7
C6 C5 C4 119.2(2)
C6 C5 H5 120.4
C4 C5 H5 120.4
C5 C6 C1 120.9(2)
C5 C6 H6 119.6
C1 C6 H6 119.6
C3 C7 H7A 109.5
C3 C7 H7B 109.5
H7A C7 H7B 109.5
C3 C7 H7C 109.5
H7A C7 H7C 109.5
H7B C7 H7C 109.5
N1 C8 C1 122.86(18)
N1 C8 H8 118.6
C1 C8 H8 118.6
C10 C9 N1 119.49(17)
C10 C9 C11 120.52(17)
N1 C9 C11 119.99(17)
N2 C10 C9 125.07(19)
N2 C10 C12 115.50(19)
C9 C10 C12 119.43(18)
N3 C11 C9 175.5(2)
N4 C12 C10 177.7(2)
C8 N1 C9 121.38(16)
C10 N2 H2A 118.9(17)
C10 N2 H2B 117.7(18)
H2A N2 H2B 123(2)
C2 O1 H1 105.2(19)

loop_
_geom_bond_atom_site_label_1
_geom_bond_atom_site_label_2
_geom_bond_distance
C1 C6 1.395(3)
C1 C2 1.404(3)
C1 C8 1.447(3)
C2 O1 1.348(3)
C2 C3 1.403(3)
C3 C4 1.378(3)
C3 C7 1.499(3)
C4 C5 1.386(4)
C4 H4 0.9300
C5 C6 1.372(3)
C5 H5 0.9300
C6 H6 0.9300
C7 H7A 0.9600
C7 H7B 0.9600
C7 H7C 0.9600
C8 N1 1.286(2)
C8 H8 0.9300
C9 C10 1.356(3)
C9 N1 1.392(2)
C9 C11 1.434(3)
C10 N2 1.342(3)
C10 C12 1.448(3)
C11 N3 1.138(3)
C12 N4 1.133(3)
N2 H2A 0.89(3)
N2 H2B 0.88(3)
O1 H1 0.88(3)

loop_
_geom_hbond_atom_site_label_D
_geom_hbond_atom_site_label_H
_geom_hbond_atom_site_label_A
_geom_hbond_site_symmetry_A
_geom_hbond_distance_DH
_geom_hbond_distance_HA
_geom_hbond_distance_DA
_geom_hbond_angle_DHA
O1 H1 N1 . 0.88(3) 1.83(3) 2.643(2) 153(3)
N2 H2A N4 2_545 0.89(3) 2.40(3) 3.156(3) 142(2)
N2 H2B N3 4_575 0.88(3) 2.26(3) 3.098(3) 159(2)

loop_
_geom_torsion_atom_site_label_1
_geom_torsion_atom_site_label_2
_geom_torsion_atom_site_label_3
_geom_torsion_atom_site_label_4
_geom_torsion
C6 C1 C2 O1 179.99(18)
C8 C1 C2 O1 0.3(3)
C6 C1 C2 C3 0.8(3)
C8 C1 C2 C3 -178.93(19)
O1 C2 C3 C4 -179.80(19)
C1 C2 C3 C4 -0.6(3)
O1 C2 C3 C7 -0.5(3)
C1 C2 C3 C7 178.8(2)
C2 C3 C4 C5 -0.2(3)
C7 C3 C4 C5 -179.5(2)
C3 C4 C5 C6 0.8(3)
C4 C5 C6 C1 -0.5(3)
C2 C1 C6 C5 -0.2(3)
C8 C1 C6 C5 179.5(2)
C6 C1 C8 N1 179.86(18)
C2 C1 C8 N1 -0.4(3)
N1 C9 C10 N2 2.9(3)
C11 C9 C10 N2 -177.18(19)
N1 C9 C10 C12 -178.38(17)
C11 C9 C10 C12 1.5(3)
C1 C8 N1 C9 -178.97(18)
C10 C9 N1 C8 177.62(18)
C11 C9 N1 C8 -2.3(3)

loop_
_cod_related_entry_id
_cod_related_entry_database
_cod_related_entry_code
1 ChemSpider 30657683
